data_4516114
loop_
_publ_author_name
'Emhoff, Kylin A.'
'Balaraman, Lakshmi'
'Simpson, Sydney R.'
'Stromyer, Michael L.'
'Kalil, Haitham F.'
'Beemiller, James R.'
'Sikatzki, Philipp'
'Eshelman, Teya S.'
'Salem, Ahmed M. H.'
'DeBord, Michael A.'
'Panzner, Matthew J.'
'Youngs, Wiley J.'
'Boyd, W. Christopher'

_publ_section_title
;
 Synthesis and Characterization of Cobalt(II)
 <i>N</i>,<i>N</i>'-Diphenylazodioxide Complexes.
;
_journal_issue 11
_journal_name_full 'ACS omega'
_journal_page_first 16021
_journal_page_last 16027
_journal_paper_doi 10.1021/acsomega.8b01200
_journal_volume 3
_journal_year 2018
_chemical_formula_moiety 'C48 H40 Co N8 O8, 2(F6 P)'
_chemical_formula_sum 'C48 H40 Co F12 N8 O8 P2'
_chemical_formula_weight 1205.75
_space_group_crystal_system tetragonal
_space_group_IT_number 88
_space_group_name_Hall '-I 4ad'
_space_group_name_H-M_alt 'I 41/a :2'
_atom_sites_solution_hydrogens geom
_audit_creation_method SHELXL-2014/7
_cell_angle_alpha 90
_cell_angle_beta 90
_cell_angle_gamma 90
_cell_formula_units_Z 4
_cell_length_a 12.8106(4)
_cell_length_b 12.8106(4)
_cell_length_c 30.5131(10)
_cell_measurement_reflns_used 9907
_cell_measurement_temperature 100(2)
_cell_measurement_theta_max 28.30
_cell_measurement_theta_min 2.56
_cell_volume 5007.5(3)
_computing_cell_refinement 'Bruker SAINT'
_computing_data_collection 'Bruker APEX2'
_computing_data_reduction 'Bruker SAINT'
_computing_molecular_graphics 'Bruker SHELXTL'
_computing_publication_material 'Bruker SHELXTL'
_computing_structure_refinement 'SHELXL-2014/7 (Sheldrick, 2014)'
_computing_structure_solution 'SHELXS-97 (Sheldrick 2008)'
_diffrn_ambient_temperature 100(2)
_diffrn_measured_fraction_theta_full 1.000
_diffrn_measured_fraction_theta_max 1.000
_diffrn_measurement_device_type 'Bruker APEX-II CCD'
_diffrn_measurement_method '\f and \w scans'
_diffrn_radiation_type MoK\a
_diffrn_radiation_wavelength 0.71073
_diffrn_reflns_av_R_equivalents 0.0308
_diffrn_reflns_av_unetI/netI 0.0161
_diffrn_reflns_Laue_measured_fraction_full 1.000
_diffrn_reflns_Laue_measured_fraction_max 1.000
_diffrn_reflns_limit_h_max 14
_diffrn_reflns_limit_h_min -15
_diffrn_reflns_limit_k_max 15
_diffrn_reflns_limit_k_min -15
_diffrn_reflns_limit_l_max 38
_diffrn_reflns_limit_l_min -35
_diffrn_reflns_number 22041
_diffrn_reflns_point_group_measured_fraction_full 1.000
_diffrn_reflns_point_group_measured_fraction_max 1.000
_diffrn_reflns_theta_full 25.242
_diffrn_reflns_theta_max 26.282
_diffrn_reflns_theta_min 1.724
_exptl_absorpt_coefficient_mu 0.515
_exptl_absorpt_correction_T_max 0.7457
_exptl_absorpt_correction_T_min 0.6521
_exptl_absorpt_correction_type multi-scan
_exptl_absorpt_process_details SADABS
_exptl_crystal_colour blue
_exptl_crystal_density_diffrn 1.599
_exptl_crystal_density_meas ?
_exptl_crystal_density_method 'not measured'
_exptl_crystal_description block
_exptl_crystal_F_000 2452
_exptl_crystal_size_max 0.211
_exptl_crystal_size_mid 0.103
_exptl_crystal_size_min 0.085
_refine_diff_density_max 0.381
_refine_diff_density_min -0.660
_refine_diff_density_rms 0.042
_refine_ls_extinction_method none
_refine_ls_goodness_of_fit_ref 1.053
_refine_ls_hydrogen_treatment constr
_refine_ls_matrix_type full
_refine_ls_number_parameters 180
_refine_ls_number_reflns 2536
_refine_ls_number_restraints 0
_refine_ls_restrained_S_all 1.053
_refine_ls_R_factor_all 0.0370
_refine_ls_R_factor_gt 0.0295
_refine_ls_shift/su_max 0.000
_refine_ls_shift/su_mean 0.000
_refine_ls_structure_factor_coef Fsqd
_refine_ls_weighting_details 'w=1/[\s^2^(Fo^2^)+(0.0194P)^2^+7.7846P] where P=(Fo^2^+2Fc^2^)/3'
_refine_ls_weighting_scheme calc
_refine_ls_wR_factor_gt 0.0647
_refine_ls_wR_factor_ref 0.0688
_reflns_Friedel_coverage 0.000
_reflns_number_gt 2168
_reflns_number_total 2536
_reflns_threshold_expression 'I > 2\s(I)'
_cod_data_source_file ao8b01200_si_002.cif
_cod_data_source_block mp
_cod_depositor_comments
;
The following automatic conversions were performed:

data item '_exptl_crystal_density_meas' value 'not measured' was
changed to '?' -- the value is perceived as not measured.

Automatic conversion script
Id: cif_fix_values 6909 2019-04-08 15:41:33Z antanas 
;
_cod_original_cell_volume 5007.5(4)
_cod_original_sg_symbol_H-M 'I 41/a'
_cod_database_code 4516114
_shelx_shelxl_version_number 2014/7
_shelx_space_group_comment
; 
The symmetry employed for this shelxl refinement is uniquely defined 
by the following loop, which should always be used as a source of 
symmetry information in preference to the above space-group names. 
They are only intended as comments. 
;
_shelx_estimated_absorpt_t_min 0.899
_shelx_estimated_absorpt_t_max 0.958

loop_
_space_group_symop_operation_xyz
'x, y, z'
'-x+1/2, -y, z+1/2'
'-y+3/4, x+1/4, z+1/4'
'y+3/4, -x+3/4, z+3/4'
'x+1/2, y+1/2, z+1/2'
'-x+1, -y+1/2, z+1'
'-y+5/4, x+3/4, z+3/4'
'y+5/4, -x+5/4, z+5/4'
'-x, -y, -z'
'x-1/2, y, -z-1/2'
'y-3/4, -x-1/4, -z-1/4'
'-y-3/4, x-3/4, -z-3/4'
'-x+1/2, -y+1/2, -z+1/2'
'x, y+1/2, -z'
'y-1/4, -x+1/4, -z+1/4'
'-y-1/4, x-1/4, -z-1/4'

loop_
_atom_site_label
_atom_site_type_symbol
_atom_site_fract_x
_atom_site_fract_y
_atom_site_fract_z
_atom_site_U_iso_or_equiv
_atom_site_adp_type
_atom_site_occupancy
_atom_site_site_symmetry_order
_atom_site_calc_flag
_atom_site_refinement_flags_posn
_atom_site_refinement_flags_adp
_atom_site_refinement_flags_occupancy
Co1 Co 0.5000 0.7500 0.1250 0.02805(13) Uani 1 4 d S T P
P1 P 1.0000 0.7500 0.07861(2) 0.02812(16) Uani 1 2 d S T P
F2 F 0.87453(8) 0.75321(8) 0.07913(4) 0.0370(3) Uani 1 1 d . . .
F3 F 0.99803(9) 0.62647(8) 0.07853(5) 0.0542(4) Uani 1 1 d . . .
F1 F 1.0000 0.7500 0.02682(6) 0.0594(5) Uani 1 2 d S T P
F4 F 1.0000 0.7500 0.13071(6) 0.0598(6) Uani 1 2 d S T P
O1 O 0.55940(9) 0.59692(9) 0.10582(4) 0.0284(3) Uani 1 1 d . . .
O2 O 0.40450(9) 0.68955(8) 0.06674(4) 0.0266(3) Uani 1 1 d . . .
N1 N 0.63311(10) 0.56287(10) 0.13021(4) 0.0208(3) Uani 1 1 d . . .
N2 N 0.63189(10) 0.59146(10) 0.17138(4) 0.0203(3) Uani 1 1 d . . .
C12 C 0.77371(12) 0.64233(13) 0.21854(5) 0.0220(3) Uani 1 1 d . . .
H12 H 0.7621 0.7125 0.2097 0.026 Uiso 1 1 calc R U .
C7 C 0.71321(12) 0.56175(12) 0.20214(5) 0.0188(3) Uani 1 1 d . . .
C6 C 0.81404(13) 0.50503(13) 0.11547(5) 0.0227(3) Uani 1 1 d . . .
H6 H 0.8412 0.5632 0.1311 0.027 Uiso 1 1 calc R U .
C5 C 0.87983(14) 0.43313(13) 0.09578(6) 0.0276(4) Uani 1 1 d . . .
H5 H 0.9533 0.4411 0.0983 0.033 Uiso 1 1 calc R U .
C2 C 0.66544(14) 0.40757(13) 0.08824(6) 0.0270(4) Uani 1 1 d . . .
H2 H 0.5919 0.3999 0.0856 0.032 Uiso 1 1 calc R U .
C8 C 0.72600(13) 0.45892(13) 0.21400(5) 0.0233(3) Uani 1 1 d . . .
H8 H 0.6825 0.4056 0.2023 0.028 Uiso 1 1 calc R U .
C9 C 0.80494(13) 0.43605(14) 0.24369(6) 0.0271(4) Uani 1 1 d . . .
H9 H 0.8163 0.3658 0.2525 0.032 Uiso 1 1 calc R U .
C3 C 0.73234(15) 0.33733(13) 0.06870(6) 0.0330(4) Uani 1 1 d . . .
H3 H 0.7049 0.2802 0.0526 0.040 Uiso 1 1 calc R U .
C11 C 0.85155(13) 0.61757(14) 0.24812(5) 0.0260(4) Uani 1 1 d . . .
H11 H 0.8944 0.6711 0.2600 0.031 Uiso 1 1 calc R U .
C1 C 0.70807(13) 0.48962(12) 0.11175(5) 0.0207(3) Uani 1 1 d . . .
C4 C 0.83920(15) 0.34973(14) 0.07251(6) 0.0322(4) Uani 1 1 d . . .
H4 H 0.8849 0.3008 0.0591 0.039 Uiso 1 1 calc R U .
C10 C 0.86711(13) 0.51468(14) 0.26050(5) 0.0277(4) Uani 1 1 d . . .
H10 H 0.9210 0.4980 0.2807 0.033 Uiso 1 1 calc R U .

loop_
_atom_site_aniso_label
_atom_site_aniso_U_11
_atom_site_aniso_U_22
_atom_site_aniso_U_33
_atom_site_aniso_U_23
_atom_site_aniso_U_13
_atom_site_aniso_U_12
Co1 0.02221(16) 0.02221(16) 0.0397(3) 0.000 0.000 0.000
P1 0.0220(3) 0.0195(3) 0.0429(4) 0.000 0.000 -0.0016(2)
F2 0.0228(5) 0.0271(5) 0.0609(7) -0.0018(5) 0.0000(5) -0.0018(4)
F3 0.0300(6) 0.0199(6) 0.1129(12) -0.0022(6) 0.0231(7) -0.0021(4)
F1 0.0423(10) 0.0953(15) 0.0406(10) 0.000 0.000 -0.0039(10)
F4 0.0497(11) 0.0868(14) 0.0430(10) 0.000 0.000 0.0437(10)
O1 0.0258(6) 0.0238(6) 0.0355(7) 0.0055(5) -0.0160(5) -0.0005(5)
O2 0.0201(6) 0.0181(6) 0.0416(7) 0.0037(5) -0.0012(5) -0.0037(4)
N1 0.0193(6) 0.0183(6) 0.0248(7) 0.0038(5) -0.0056(5) -0.0018(5)
N2 0.0168(6) 0.0175(6) 0.0265(7) 0.0026(5) 0.0000(5) 0.0001(5)
C12 0.0240(8) 0.0215(8) 0.0206(8) -0.0015(6) 0.0028(6) 0.0005(6)
C7 0.0169(7) 0.0234(8) 0.0163(7) 0.0008(6) 0.0017(6) 0.0021(6)
C6 0.0267(8) 0.0230(8) 0.0184(8) 0.0016(6) -0.0007(6) -0.0036(6)
C5 0.0291(9) 0.0284(9) 0.0253(9) 0.0029(7) 0.0044(7) -0.0005(7)
C2 0.0324(9) 0.0220(8) 0.0266(9) 0.0039(7) -0.0063(7) -0.0067(7)
C8 0.0251(8) 0.0215(8) 0.0234(8) 0.0031(6) 0.0010(7) 0.0000(6)
C9 0.0291(9) 0.0276(9) 0.0245(9) 0.0056(7) 0.0013(7) 0.0055(7)
C3 0.0482(11) 0.0206(8) 0.0303(10) -0.0040(7) -0.0021(8) -0.0053(8)
C11 0.0246(8) 0.0330(9) 0.0204(8) -0.0060(7) 0.0006(7) -0.0018(7)
C1 0.0268(8) 0.0174(7) 0.0180(8) 0.0039(6) -0.0017(6) -0.0010(6)
C4 0.0448(11) 0.0234(9) 0.0284(9) 0.0002(7) 0.0067(8) 0.0026(8)
C10 0.0252(9) 0.0405(10) 0.0173(8) 0.0016(7) -0.0013(6) 0.0050(7)

loop_
_atom_type_symbol
_atom_type_description
_atom_type_scat_dispersion_real
_atom_type_scat_dispersion_imag
_atom_type_scat_source
C C 0.0033 0.0016 'International Tables Vol C Tables 4.2.6.8 and 6.1.1.4'
H H 0.0000 0.0000 'International Tables Vol C Tables 4.2.6.8 and 6.1.1.4'
N N 0.0061 0.0033 'International Tables Vol C Tables 4.2.6.8 and 6.1.1.4'
O O 0.0106 0.0060 'International Tables Vol C Tables 4.2.6.8 and 6.1.1.4'
F F 0.0171 0.0103 'International Tables Vol C Tables 4.2.6.8 and 6.1.1.4'
P P 0.1023 0.0942 'International Tables Vol C Tables 4.2.6.8 and 6.1.1.4'
Co Co 0.3494 0.9721 'International Tables Vol C Tables 4.2.6.8 and 6.1.1.4'

loop_
_geom_angle_atom_site_label_1
_geom_angle_atom_site_label_2
_geom_angle_atom_site_label_3
_geom_angle
_geom_angle_site_symmetry_1
_geom_angle_site_symmetry_3
O1 Co1 O1 94.118(16) . 12_766
O1 Co1 O1 94.120(16) . 15_565
O1 Co1 O1 148.91(6) 12_766 15_565
O1 Co1 O1 148.91(6) . 6_564
O1 Co1 O1 94.120(16) 12_766 6_564
O1 Co1 O1 94.120(16) 15_565 6_564
O1 Co1 O2 71.02(4) . .
O1 Co1 O2 143.59(4) 12_766 .
O1 Co1 O2 67.10(4) 15_565 .
O1 Co1 O2 84.81(4) 6_564 .
O1 Co1 O2 143.59(4) . 15_565
O1 Co1 O2 84.81(4) 12_766 15_565
O1 Co1 O2 71.02(4) 15_565 15_565
O1 Co1 O2 67.10(4) 6_564 15_565
O2 Co1 O2 126.95(3) . 15_565
O1 Co1 O2 67.10(4) . 12_766
O1 Co1 O2 71.02(4) 12_766 12_766
O1 Co1 O2 84.81(4) 15_565 12_766
O1 Co1 O2 143.59(4) 6_564 12_766
O2 Co1 O2 126.95(4) . 12_766
O2 Co1 O2 78.32(6) 15_565 12_766
O1 Co1 O2 84.81(4) . 6_564
O1 Co1 O2 67.10(4) 12_766 6_564
O1 Co1 O2 143.59(4) 15_565 6_564
O1 Co1 O2 71.02(4) 6_564 6_564
O2 Co1 O2 78.33(6) . 6_564
O2 Co1 O2 126.95(4) 15_565 6_564
O2 Co1 O2 126.95(4) 12_766 6_564
F1 P1 F3 89.91(6) . .
F1 P1 F3 89.91(6) . 6_664
F3 P1 F3 179.82(12) . 6_664
F1 P1 F4 180.0 . .
F3 P1 F4 90.09(6) . .
F3 P1 F4 90.09(6) 6_664 .
F1 P1 F2 90.57(5) . .
F3 P1 F2 90.56(5) . .
F3 P1 F2 89.45(5) 6_664 .
F4 P1 F2 89.43(5) . .
F1 P1 F2 90.57(5) . 6_664
F3 P1 F2 89.45(5) . 6_664
F3 P1 F2 90.55(5) 6_664 6_664
F4 P1 F2 89.43(5) . 6_664
F2 P1 F2 178.87(10) . 6_664
N1 O1 Co1 114.06(9) . .
N2 O2 Co1 111.13(9) 15_565 .
O1 N1 N2 117.02(13) . .
O1 N1 C1 118.80(13) . .
N2 N1 C1 124.02(12) . .
O2 N2 N1 117.35(13) 12_766 .
O2 N2 C7 119.84(13) 12_766 .
N1 N2 C7 122.57(12) . .
C11 C12 C7 117.96(15) . .
C8 C7 C12 123.51(15) . .
C8 C7 N2 120.41(14) . .
C12 C7 N2 116.08(14) . .
C1 C6 C5 117.95(15) . .
C4 C5 C6 120.45(17) . .
C3 C2 C1 118.32(16) . .
C7 C8 C9 117.40(15) . .
C10 C9 C8 120.51(16) . .
C2 C3 C4 120.29(16) . .
C12 C11 C10 120.01(16) . .
C6 C1 C2 122.72(16) . .
C6 C1 N1 121.74(14) . .
C2 C1 N1 115.43(14) . .
C3 C4 C5 120.25(17) . .
C9 C10 C11 120.60(16) . .

loop_
_geom_bond_atom_site_label_1
_geom_bond_atom_site_label_2
_geom_bond_distance
_geom_bond_site_symmetry_2
Co1 O1 2.1834(12) .
Co1 O1 2.1835(12) 12_766
Co1 O1 2.1835(12) 15_565
Co1 O1 2.1835(12) 6_564
Co1 O2 2.2927(12) .
Co1 O2 2.2927(12) 15_565
Co1 O2 2.2927(12) 12_766
Co1 O2 2.2927(12) 6_564
P1 F1 1.580(2) .
P1 F3 1.5827(10) .
P1 F3 1.5827(10) 6_664
P1 F4 1.5898(19) .
P1 F2 1.6079(10) .
P1 F2 1.6079(10) 6_664
O1 N1 1.2788(17) .
O2 N2 1.2732(17) 15_565
N1 N2 1.3087(19) .
N1 C1 1.456(2) .
N2 O2 1.2733(17) 12_766
N2 C7 1.4530(19) .
C12 C11 1.382(2) .
C12 C7 1.384(2) .
C7 C8 1.376(2) .
C6 C1 1.376(2) .
C6 C5 1.386(2) .
C5 C4 1.384(3) .
C2 C3 1.378(3) .
C2 C1 1.385(2) .
C8 C9 1.389(2) .
C9 C10 1.383(3) .
C3 C4 1.383(3) .
C11 C10 1.386(2) .
